data_2015296
loop_
_publ_author_name
'Harrison, William T. A.'
'Yathirajan, H. S.'
'Anilkumar, H. G.'

_publ_section_title
;
 An orthorhombic polymorph of 10,11-dihydrocarbamazepine
;
_journal_coeditor_code FG3005
_journal_issue 5
_journal_name_full 'Acta Crystallographica Section C'
_journal_page_first o240
_journal_page_last o242
_journal_paper_doi 10.1107/S0108270106008651
_journal_volume 62
_journal_year 2006
_chemical_formula_iupac 'C15 H14 N2 O'
_chemical_formula_moiety 'C15 H14 N2 O'
_chemical_formula_sum 'C15 H14 N2 O'
_chemical_formula_weight 238.28
_chemical_name_common
;
10,11-dihydrocarbamazepine
;
_chemical_name_systematic
;
10,11-dihydro-5H-dibenz[b,f]azepine-5-carboxamide
;
_space_group_IT_number 61
_symmetry_cell_setting orthorhombic
_symmetry_space_group_name_Hall '-P 2ac 2ab'
_symmetry_space_group_name_H-M 'P b c a'
_atom_sites_solution_hydrogens 'difmap (N-H) and geom (C-H)'
_atom_sites_solution_primary direct
_atom_sites_solution_secondary difmap
_audit_creation_method SHELXL97
_cell_angle_alpha 90.00
_cell_angle_beta 90.00
_cell_angle_gamma 90.00
_cell_formula_units_Z 8
_cell_length_a 9.0592(4)
_cell_length_b 10.3156(5)
_cell_length_c 25.0534(12)
_cell_measurement_reflns_used 3022
_cell_measurement_temperature 120(2)
_cell_measurement_theta_max 27.48
_cell_measurement_theta_min 2.91
_cell_volume 2341.27(19)
_computing_cell_refinement 'HKL SCALEPACK (Otwinowski & Minor 1997)'
_computing_data_collection 'COLLECT (Nonius, 1998)'
_computing_data_reduction
;
HKL DENZO (Otwinowski & Minor 1997), SCALEPACK and SORTAV
(Blessing 1995)
;
_computing_molecular_graphics 'ORTEP3 (Farrugia, 1997)'
_computing_publication_material SHELXL97
_computing_structure_refinement 'SHELXL97 (Sheldrick, 1997)'
_computing_structure_solution 'SHELXS97 (Sheldrick, 1997)'
_diffrn_ambient_temperature 120(2)
_diffrn_measured_fraction_theta_full 0.989
_diffrn_measured_fraction_theta_max 0.989
_diffrn_measurement_device_type 'Nonius KappaCCD area-detector'
_diffrn_measurement_method '\w and \f'
_diffrn_radiation_monochromator graphite
_diffrn_radiation_source 'fine-focus sealed tube'
_diffrn_radiation_type MoK\a
_diffrn_radiation_wavelength 0.71073
_diffrn_reflns_av_R_equivalents 0.0423
_diffrn_reflns_av_sigmaI/netI 0.0293
_diffrn_reflns_limit_h_max 8
_diffrn_reflns_limit_h_min -11
_diffrn_reflns_limit_k_max 12
_diffrn_reflns_limit_k_min -13
_diffrn_reflns_limit_l_max 32
_diffrn_reflns_limit_l_min -32
_diffrn_reflns_number 16158
_diffrn_reflns_theta_full 27.58
_diffrn_reflns_theta_max 27.58
_diffrn_reflns_theta_min 3.10
_diffrn_standards_decay_% 0
_exptl_absorpt_coefficient_mu 0.086
_exptl_absorpt_correction_T_max 0.987
_exptl_absorpt_correction_T_min 0.976
_exptl_absorpt_correction_type multi-scan
_exptl_absorpt_process_details '(SADABS; Bruker, 2003)'
_exptl_crystal_colour colourless
_exptl_crystal_density_diffrn 1.352
_exptl_crystal_density_method 'not measured'
_exptl_crystal_description block
_exptl_crystal_F_000 1008
_exptl_crystal_size_max 0.28
_exptl_crystal_size_mid 0.24
_exptl_crystal_size_min 0.18
_refine_diff_density_max 0.236
_refine_diff_density_min -0.203
_refine_ls_extinction_method none
_refine_ls_goodness_of_fit_ref 1.085
_refine_ls_hydrogen_treatment mixed
_refine_ls_matrix_type full
_refine_ls_number_parameters 169
_refine_ls_number_reflns 2680
_refine_ls_number_restraints 0
_refine_ls_restrained_S_all 1.085
_refine_ls_R_factor_all 0.0496
_refine_ls_R_factor_gt 0.0416
_refine_ls_shift/su_max 0.000
_refine_ls_shift/su_mean 0.000
_refine_ls_structure_factor_coef Fsqd
_refine_ls_weighting_details 'calc w = 1/[\s^2^(Fo^2^)+(0.0384P)^2^+1.5004P] where P=(Fo^2^+2Fc^2^)/3'
_refine_ls_weighting_scheme calc
_refine_ls_wR_factor_gt 0.1041
_refine_ls_wR_factor_ref 0.1084
_reflns_number_gt 2289
_reflns_number_total 2680
_reflns_threshold_expression I>2\s(I)
_cod_data_source_file fg3005.cif
_cod_data_source_block III
_cod_database_code 2015296

loop_
_symmetry_equiv_pos_as_xyz
'x, y, z'
'-x+1/2, -y, z+1/2'
'-x, y+1/2, -z+1/2'
'x+1/2, -y+1/2, -z'
'-x, -y, -z'
'x-1/2, y, -z-1/2'
'x, -y-1/2, z-1/2'
'-x-1/2, y-1/2, z'

loop_
_atom_site_type_symbol
_atom_site_label
_atom_site_fract_x
_atom_site_fract_y
_atom_site_fract_z
_atom_site_U_iso_or_equiv
_atom_site_adp_type
_atom_site_calc_flag
_atom_site_refinement_flags
_atom_site_occupancy
C C1 0.04963(15) 0.45082(13) 0.37391(5) 0.0177(3) Uani d . 1
C C2 0.14657(15) 0.54877(14) 0.38949(5) 0.0200(3) Uani d . 1
H H2A 0.1536 0.5714 0.4262 0.024 Uiso calc R 1
C C3 0.23264(16) 0.61353(14) 0.35245(6) 0.0228(3) Uani d . 1
H H3 0.3000 0.6787 0.3636 0.027 Uiso calc R 1
C C4 0.21937(17) 0.58193(15) 0.29865(6) 0.0253(3) Uani d . 1
H H4 0.2769 0.6262 0.2727 0.030 Uiso calc R 1
C C5 0.12199(16) 0.48575(15) 0.28318(6) 0.0234(3) Uani d . 1
H H5 0.1129 0.4661 0.2463 0.028 Uiso calc R 1
C C6 0.03620(15) 0.41617(13) 0.31986(5) 0.0188(3) Uani d . 1
C C7 -0.06149(16) 0.30985(14) 0.29711(5) 0.0208(3) Uani d . 1
H H7A 0.0013 0.2524 0.2751 0.025 Uiso calc R 1
H H7B -0.1339 0.3510 0.2729 0.025 Uiso calc R 1
C C8 -0.14691(16) 0.22474(14) 0.33658(5) 0.0207(3) Uani d . 1
H H8A -0.2016 0.1570 0.3167 0.025 Uiso calc R 1
H H8B -0.0766 0.1811 0.3609 0.025 Uiso calc R 1
C C9 -0.25370(16) 0.30443(13) 0.36874(5) 0.0184(3) Uani d . 1
C C10 -0.40531(16) 0.30161(14) 0.36045(5) 0.0212(3) Uani d . 1
H H10 -0.4457 0.2440 0.3347 0.025 Uiso calc R 1
C C11 -0.49873(16) 0.38233(14) 0.38948(5) 0.0220(3) Uani d . 1
H H11 -0.6023 0.3794 0.3836 0.026 Uiso calc R 1
C C12 -0.44072(16) 0.46712(13) 0.42704(5) 0.0212(3) Uani d . 1
H H12 -0.5047 0.5224 0.4466 0.025 Uiso calc R 1
C C13 -0.28875(16) 0.47151(13) 0.43614(5) 0.0197(3) Uani d . 1
H H13 -0.2487 0.5293 0.4618 0.024 Uiso calc R 1
C C14 -0.19696(15) 0.38982(13) 0.40696(5) 0.0172(3) Uani d . 1
C C15 0.02724(16) 0.32816(13) 0.45697(5) 0.0182(3) Uani d . 1
N N1 -0.03947(12) 0.39139(11) 0.41466(4) 0.0181(3) Uani d . 1
N N2 -0.06459(15) 0.27514(13) 0.49331(5) 0.0228(3) Uani d . 1
H H1 -0.0204(19) 0.2325(18) 0.5196(7) 0.027 Uiso d . 1
H H2 -0.165(2) 0.2717(17) 0.4898(7) 0.027 Uiso d . 1
O O1 0.16274(11) 0.32075(10) 0.46096(4) 0.0238(2) Uani d . 1

loop_
_atom_site_aniso_label
_atom_site_aniso_U_11
_atom_site_aniso_U_22
_atom_site_aniso_U_33
_atom_site_aniso_U_12
_atom_site_aniso_U_13
_atom_site_aniso_U_23
C1 0.0158(7) 0.0189(6) 0.0186(6) 0.0031(5) 0.0004(5) 0.0026(5)
C2 0.0180(7) 0.0211(7) 0.0210(6) 0.0029(5) -0.0015(5) -0.0005(5)
C3 0.0187(7) 0.0214(7) 0.0283(7) -0.0003(6) -0.0011(6) 0.0027(5)
C4 0.0217(8) 0.0286(8) 0.0255(7) -0.0020(6) 0.0021(6) 0.0075(6)
C5 0.0230(7) 0.0289(7) 0.0181(6) 0.0022(6) 0.0015(5) 0.0029(5)
C6 0.0172(7) 0.0204(6) 0.0189(6) 0.0031(5) 0.0004(5) 0.0021(5)
C7 0.0208(7) 0.0248(7) 0.0168(6) 0.0008(6) 0.0008(5) -0.0007(5)
C8 0.0227(7) 0.0188(7) 0.0207(6) -0.0006(5) -0.0002(5) -0.0013(5)
C9 0.0195(7) 0.0184(6) 0.0174(6) -0.0008(5) -0.0001(5) 0.0037(5)
C10 0.0216(7) 0.0224(7) 0.0196(6) -0.0036(6) -0.0021(5) 0.0028(5)
C11 0.0165(7) 0.0244(7) 0.0251(7) -0.0007(6) -0.0010(5) 0.0080(6)
C12 0.0214(7) 0.0212(7) 0.0209(6) 0.0039(5) 0.0034(5) 0.0042(5)
C13 0.0220(7) 0.0196(6) 0.0175(6) 0.0001(5) 0.0000(5) 0.0017(5)
C14 0.0166(7) 0.0188(6) 0.0163(6) 0.0003(5) -0.0003(5) 0.0041(5)
C15 0.0208(7) 0.0187(6) 0.0152(6) 0.0014(5) -0.0010(5) -0.0016(5)
N1 0.0156(6) 0.0234(6) 0.0153(5) 0.0002(5) -0.0001(4) 0.0023(4)
N2 0.0203(6) 0.0288(7) 0.0192(6) 0.0010(5) -0.0009(5) 0.0065(5)
O1 0.0181(5) 0.0315(6) 0.0219(5) 0.0017(4) -0.0021(4) 0.0045(4)

loop_
_atom_type_symbol
_atom_type_description
_atom_type_scat_dispersion_real
_atom_type_scat_dispersion_imag
_atom_type_scat_source
C C 0.0033 0.0016 'International Tables Vol C Tables 4.2.6.8 and 6.1.1.4'
H H 0.0000 0.0000 'International Tables Vol C Tables 4.2.6.8 and 6.1.1.4'
N N 0.0061 0.0033 'International Tables Vol C Tables 4.2.6.8 and 6.1.1.4'
O O 0.0106 0.0060 'International Tables Vol C Tables 4.2.6.8 and 6.1.1.4'

loop_
_geom_angle_atom_site_label_1
_geom_angle_atom_site_label_2
_geom_angle_atom_site_label_3
_geom_angle
C2 C1 C6 120.56(12)
C2 C1 N1 117.60(12)
C6 C1 N1 121.79(12)
C3 C2 C1 121.11(13)
C3 C2 H2A 119.4
C1 C2 H2A 119.4
C2 C3 C4 119.19(14)
C2 C3 H3 120.4
C4 C3 H3 120.4
C5 C4 C3 119.63(13)
C5 C4 H4 120.2
C3 C4 H4 120.2
C4 C5 C6 122.51(13)
C4 C5 H5 118.7
C6 C5 H5 118.7
C5 C6 C1 116.97(13)
C5 C6 C7 116.53(12)
C1 C6 C7 126.50(12)
C6 C7 C8 117.75(11)
C6 C7 H7A 107.9
C8 C7 H7A 107.9
C6 C7 H7B 107.9
C8 C7 H7B 107.9
H7A C7 H7B 107.2
C9 C8 C7 110.94(11)
C9 C8 H8A 109.5
C7 C8 H8A 109.5
C9 C8 H8B 109.5
C7 C8 H8B 109.5
H8A C8 H8B 108.0
C10 C9 C14 118.60(13)
C10 C9 C8 122.99(12)
C14 C9 C8 118.34(12)
C9 C10 C11 120.68(13)
C9 C10 H10 119.7
C11 C10 H10 119.7
C12 C11 C10 120.06(13)
C12 C11 H11 120.0
C10 C11 H11 120.0
C11 C12 C13 120.29(13)
C11 C12 H12 119.9
C13 C12 H12 119.9
C14 C13 C12 118.95(13)
C14 C13 H13 120.5
C12 C13 H13 120.5
C13 C14 C9 121.42(13)
C13 C14 N1 120.99(12)
C9 C14 N1 117.58(12)
O1 C15 N2 122.25(12)
O1 C15 N1 121.72(12)
N2 C15 N1 116.03(12)
C15 N1 C1 119.97(11)
C15 N1 C14 122.02(11)
C1 N1 C14 117.75(10)
C15 N2 H1 115.0(11)
C15 N2 H2 124.3(11)
H1 N2 H2 120.1(16)

loop_
_geom_bond_atom_site_label_1
_geom_bond_atom_site_label_2
_geom_bond_distance
C1 C2 1.3945(19)
C1 C6 1.4057(18)
C1 N1 1.4387(17)
C2 C3 1.3841(19)
C2 H2A 0.9500
C3 C4 1.392(2)
C3 H3 0.9500
C4 C5 1.383(2)
C4 H4 0.9500
C5 C6 1.4013(19)
C5 H5 0.9500
C6 C7 1.5201(19)
C7 C8 1.5321(19)
C7 H7A 0.9900
C7 H7B 0.9900
C8 C9 1.5036(19)
C8 H8A 0.9900
C8 H8B 0.9900
C9 C10 1.389(2)
C9 C14 1.3989(18)
C10 C11 1.392(2)
C10 H10 0.9500
C11 C12 1.388(2)
C11 H11 0.9500
C12 C13 1.396(2)
C12 H12 0.9500
C13 C14 1.3914(19)
C13 H13 0.9500
C14 N1 1.4398(17)
C15 O1 1.2339(17)
C15 N2 1.3492(18)
C15 N1 1.3836(16)
N2 H1 0.887(18)
N2 H2 0.915(18)

loop_
_geom_hbond_atom_site_label_D
_geom_hbond_atom_site_label_H
_geom_hbond_atom_site_label_A
_geom_hbond_site_symmetry_A
_geom_hbond_distance_DH
_geom_hbond_distance_HA
_geom_hbond_distance_DA
_geom_hbond_angle_DHA
N2 H1 Cg1 4_556 0.887(18) 2.86 3.75 173
N2 H2 O1 4_456 0.915(18) 2.206(18) 2.8970(16) 131.7(14)

loop_
_geom_torsion_atom_site_label_1
_geom_torsion_atom_site_label_2
_geom_torsion_atom_site_label_3
_geom_torsion_atom_site_label_4
_geom_torsion
_geom_torsion_publ_flag
C6 C1 C2 C3 -0.5(2) ?
N1 C1 C2 C3 -177.94(12) ?
C1 C2 C3 C4 1.4(2) ?
C2 C3 C4 C5 -0.7(2) ?
C3 C4 C5 C6 -1.0(2) ?
C4 C5 C6 C1 1.8(2) ?
C4 C5 C6 C7 -177.74(13) ?
C2 C1 C6 C5 -1.08(19) ?
N1 C1 C6 C5 176.22(12) ?
C2 C1 C6 C7 178.44(13) ?
N1 C1 C6 C7 -4.2(2) y
C5 C6 C7 C8 175.09(12) ?
C1 C6 C7 C8 -4.4(2) y
C6 C7 C8 C9 62.06(16) y
C7 C8 C9 C10 106.33(15) ?
C7 C8 C9 C14 -70.51(15) y
C14 C9 C10 C11 0.17(19) ?
C8 C9 C10 C11 -176.66(12) ?
C9 C10 C11 C12 0.2(2) ?
C10 C11 C12 C13 -0.3(2) ?
C11 C12 C13 C14 0.1(2) ?
C12 C13 C14 C9 0.34(19) ?
C12 C13 C14 N1 179.59(12) ?
C10 C9 C14 C13 -0.45(19) ?
C8 C9 C14 C13 176.52(12) ?
C10 C9 C14 N1 -179.73(11) ?
C8 C9 C14 N1 -2.76(17) y
O1 C15 N1 C1 -0.1(2) ?
N2 C15 N1 C1 -179.94(12) ?
O1 C15 N1 C14 173.90(13) ?
N2 C15 N1 C14 -5.95(19) ?
C2 C1 N1 C15 -60.38(17) ?
C6 C1 N1 C15 122.24(14) ?
C2 C1 N1 C14 125.37(13) ?
C6 C1 N1 C14 -52.01(17) y
C13 C14 N1 C15 79.78(17) ?
C9 C14 N1 C15 -100.94(15) ?
C13 C14 N1 C1 -106.10(14) ?
C9 C14 N1 C1 73.18(16) y

loop_
_cod_related_entry_id
_cod_related_entry_database
_cod_related_entry_code
1 ChemSpider 18028
